data_7205578
loop_
_publ_author_name
'Yao, Dandan'
'Zhao, Shanshan'
'Guo, Jianhua'
'Zhang, Zuolun'
'Zhang, Hongyu'
'Liu, Yu'
'Wang, Yue'

_publ_section_title
;
 Hydroxyphenyl-benzothiazole based full color organic emitting
 materials generated by facile molecular modification
;
_journal_issue 11
_journal_name_full 'Journal of Materials Chemistry'
_journal_page_first 3568
_journal_paper_doi 10.1039/c1jm00009h
_journal_volume 21
_journal_year 2011
_chemical_formula_sum 'C25 H18 N2 O S'
_chemical_formula_weight 394.47
_chemical_name_systematic
;
?
;
_space_group_IT_number 2
_symmetry_cell_setting triclinic
_symmetry_space_group_name_Hall '-P 1'
_symmetry_space_group_name_H-M 'P -1'
_atom_sites_solution_hydrogens geom
_atom_sites_solution_primary direct
_atom_sites_solution_secondary difmap
_audit_creation_method SHELXL-97
_cell_angle_alpha 84.8300(10)
_cell_angle_beta 84.4180(10)
_cell_angle_gamma 79.0620(10)
_cell_formula_units_Z 2
_cell_length_a 8.8320(6)
_cell_length_b 9.9071(7)
_cell_length_c 11.6033(8)
_cell_measurement_reflns_used 4924
_cell_measurement_temperature 296(2)
_cell_measurement_theta_max 28.39
_cell_measurement_theta_min 1.77
_cell_volume 989.44(12)
_computing_cell_refinement PROCESS-AUTO
_computing_data_collection PROCESS-AUTO
_computing_data_reduction PROCESS-AUTO
_computing_molecular_graphics 'SHELXL-97 (Sheldrick, 1997)'
_computing_publication_material 'SHELXL-97 (Sheldrick, 1997)'
_computing_structure_refinement 'SHELXL-97 (Sheldrick, 1997)'
_computing_structure_solution 'SHELXS-97 (Sheldrick, 1990)'
_diffrn_ambient_temperature 296(2)
_diffrn_detector_area_resol_mean none
_diffrn_measured_fraction_theta_full 0.991
_diffrn_measured_fraction_theta_max 0.991
_diffrn_measurement_device_type 'CCD area detector'
_diffrn_measurement_method 'phi and omega scans'
_diffrn_radiation_monochromator graphite
_diffrn_radiation_source 'fine-focus sealed tube'
_diffrn_radiation_type MoK\a
_diffrn_radiation_wavelength 0.71073
_diffrn_reflns_av_R_equivalents 0.0255
_diffrn_reflns_av_sigmaI/netI 0.0620
_diffrn_reflns_limit_h_max 11
_diffrn_reflns_limit_h_min -8
_diffrn_reflns_limit_k_max 13
_diffrn_reflns_limit_k_min -12
_diffrn_reflns_limit_l_max 14
_diffrn_reflns_limit_l_min -15
_diffrn_reflns_number 7414
_diffrn_reflns_theta_full 28.39
_diffrn_reflns_theta_max 28.39
_diffrn_reflns_theta_min 1.77
_diffrn_standards_decay_% none
_diffrn_standards_interval_count none
_diffrn_standards_interval_time none
_diffrn_standards_number none
_exptl_absorpt_coefficient_mu 0.182
_exptl_absorpt_correction_T_max 0.9683
_exptl_absorpt_correction_T_min 0.9618
_exptl_absorpt_correction_type none
_exptl_crystal_colour yellow
_exptl_crystal_density_diffrn 1.324
_exptl_crystal_density_meas ?
_exptl_crystal_density_method 'not measured'
_exptl_crystal_description block
_exptl_crystal_F_000 412
_exptl_crystal_size_max 0.22
_exptl_crystal_size_mid 0.19
_exptl_crystal_size_min 0.18
_refine_diff_density_max 0.167
_refine_diff_density_min -0.249
_refine_diff_density_rms 0.044
_refine_ls_extinction_method none
_refine_ls_goodness_of_fit_ref 0.966
_refine_ls_hydrogen_treatment riding
_refine_ls_matrix_type full
_refine_ls_number_parameters 263
_refine_ls_number_reflns 4924
_refine_ls_number_restraints 0
_refine_ls_restrained_S_all 0.966
_refine_ls_R_factor_all 0.1083
_refine_ls_R_factor_gt 0.0496
_refine_ls_shift/su_max 0.000
_refine_ls_shift/su_mean 0.000
_refine_ls_structure_factor_coef Fsqd
_refine_ls_weighting_details 'calc w=1/[\s^2^(Fo^2^)+(0.0532P)^2^+0.0000P] where P=(Fo^2^+2Fc^2^)/3'
_refine_ls_weighting_scheme calc
_refine_ls_wR_factor_gt 0.1039
_refine_ls_wR_factor_ref 0.1258
_reflns_number_gt 2675
_reflns_number_total 4924
_reflns_threshold_expression >2sigma(I)
_cod_data_source_file C1JM00009H.TXT
_cod_data_source_block mPhOH
_cod_depositor_comments
;
The following automatic conversions were performed:
'_symmetry_cell_setting' value 'Triclinic' changed to 'triclinic'
according to '/home/saulius/struct/CIF-dictionaries/cif_core.dic'
dictionary named 'cif_core.dic' version 2.4.1 from 2010-06-29.

Automatic conversion script
Id: cif_fix_enum 1555 2011-01-17 13:19:09Z saulius 

The following automatic conversions were performed:

'_exptl_crystal_density_meas' value 'none' was changed to '?' - the
value is perceived as not measured.

Automatic conversion script
Id: cif_fix_values 3008 2015-01-20 13:52:24Z robertas 
;
_cod_original_sg_symbol_H-M P-1
_cod_database_code 7205578

loop_
_symmetry_equiv_pos_as_xyz
'x, y, z'
'-x, -y, -z'

loop_
_atom_site_label
_atom_site_type_symbol
_atom_site_fract_x
_atom_site_fract_y
_atom_site_fract_z
_atom_site_U_iso_or_equiv
_atom_site_adp_type
_atom_site_occupancy
_atom_site_symmetry_multiplicity
_atom_site_calc_flag
_atom_site_refinement_flags
_atom_site_disorder_assembly
_atom_site_disorder_group
C1 C 1.1950(3) 0.3235(2) -0.01338(19) 0.0539(5) Uani 1 1 d . . .
C2 C 1.3186(3) 0.3891(2) -0.0518(2) 0.0700(7) Uani 1 1 d . . .
H2 H 1.4088 0.3718 -0.0135 0.084 Uiso 1 1 calc R . .
C3 C 1.3029(3) 0.4809(3) -0.1488(2) 0.0788(8) Uani 1 1 d . . .
H3 H 1.3837 0.5263 -0.1763 0.095 Uiso 1 1 calc R . .
C4 C 1.1690(3) 0.5061(2) -0.2054(2) 0.0739(7) Uani 1 1 d . . .
H4 H 1.1617 0.5680 -0.2707 0.089 Uiso 1 1 calc R . .
C5 C 1.0467(3) 0.4424(2) -0.16831(19) 0.0626(6) Uani 1 1 d . . .
H5 H 0.9572 0.4605 -0.2075 0.075 Uiso 1 1 calc R . .
C6 C 1.0593(3) 0.3497(2) -0.07021(17) 0.0492(5) Uani 1 1 d . . .
C7 C 0.9934(2) 0.19604(19) 0.06785(16) 0.0451(5) Uani 1 1 d . . .
C8 C 0.9002(2) 0.10363(19) 0.13302(16) 0.0439(5) Uani 1 1 d . . .
C9 C 0.7559(2) 0.0924(2) 0.09798(17) 0.0494(5) Uani 1 1 d . . .
C10 C 0.6769(2) -0.0049(2) 0.15469(18) 0.0550(6) Uani 1 1 d . . .
H10 H 0.5813 -0.0126 0.1313 0.066 Uiso 1 1 calc R . .
C11 C 0.7376(2) -0.0907(2) 0.24556(17) 0.0515(5) Uani 1 1 d . . .
H11 H 0.6842 -0.1579 0.2808 0.062 Uiso 1 1 calc R . .
C12 C 0.8774(2) -0.0784(2) 0.28524(16) 0.0450(5) Uani 1 1 d . . .
C13 C 0.9552(2) 0.0201(2) 0.22998(16) 0.0454(5) Uani 1 1 d . . .
H13 H 1.0468 0.0318 0.2577 0.055 Uiso 1 1 calc R . .
C14 C 0.8298(2) -0.2006(2) 0.47432(16) 0.0421(5) Uani 1 1 d . . .
C15 C 0.7278(3) -0.0994(2) 0.52865(18) 0.0557(6) Uani 1 1 d . . .
H15 H 0.7260 -0.0075 0.5031 0.067 Uiso 1 1 calc R . .
C16 C 0.6280(3) -0.1328(3) 0.6208(2) 0.0713(7) Uani 1 1 d . . .
H16 H 0.5577 -0.0636 0.6563 0.086 Uiso 1 1 calc R . .
C17 C 0.6320(3) -0.2676(4) 0.6603(2) 0.0768(8) Uani 1 1 d . . .
H17 H 0.5666 -0.2898 0.7240 0.092 Uiso 1 1 calc R . .
C18 C 0.7322(3) -0.3699(3) 0.6059(2) 0.0716(8) Uani 1 1 d . . .
H18 H 0.7342 -0.4616 0.6324 0.086 Uiso 1 1 calc R . .
C19 C 0.8298(3) -0.3372(2) 0.5121(2) 0.0557(6) Uani 1 1 d . . .
H19 H 0.8959 -0.4070 0.4741 0.067 Uiso 1 1 calc R . .
C20 C 1.0964(2) -0.21248(18) 0.38913(17) 0.0425(5) Uani 1 1 d . . .
C21 C 1.1541(2) -0.2431(2) 0.49775(18) 0.0523(5) Uani 1 1 d . . .
H21 H 1.0873 -0.2332 0.5648 0.063 Uiso 1 1 calc R . .
C22 C 1.3106(3) -0.2884(2) 0.5058(2) 0.0661(7) Uani 1 1 d . . .
H22 H 1.3477 -0.3114 0.5787 0.079 Uiso 1 1 calc R . .
C23 C 1.4124(3) -0.3001(2) 0.4091(2) 0.0688(7) Uani 1 1 d . . .
H23 H 1.5179 -0.3287 0.4159 0.083 Uiso 1 1 calc R . .
C24 C 1.3558(2) -0.2688(2) 0.3017(2) 0.0590(6) Uani 1 1 d . . .
H24 H 1.4238 -0.2758 0.2352 0.071 Uiso 1 1 calc R . .
C25 C 1.1995(2) -0.2273(2) 0.29157(18) 0.0500(5) Uani 1 1 d . . .
H25 H 1.1629 -0.2091 0.2182 0.060 Uiso 1 1 calc R . .
N1 N 0.9460(2) 0.27621(17) -0.02239(14) 0.0499(4) Uani 1 1 d . . .
N2 N 0.93599(18) -0.16709(17) 0.38042(14) 0.0519(5) Uani 1 1 d . . .
O1 O 0.69061(18) 0.17319(18) 0.00813(13) 0.0699(5) Uani 1 1 d . . .
H1 H 0.7481 0.2260 -0.0193 0.105 Uiso 1 1 calc R . .
S1 S 1.17908(7) 0.20323(6) 0.10280(5) 0.05785(19) Uani 1 1 d . . .

loop_
_atom_site_aniso_label
_atom_site_aniso_U_11
_atom_site_aniso_U_22
_atom_site_aniso_U_33
_atom_site_aniso_U_23
_atom_site_aniso_U_13
_atom_site_aniso_U_12
C1 0.0621(14) 0.0429(12) 0.0522(13) -0.0002(10) -0.0012(11) -0.0019(10)
C2 0.0635(16) 0.0624(15) 0.0804(18) 0.0014(13) 0.0023(13) -0.0091(13)
C3 0.085(2) 0.0602(16) 0.085(2) 0.0070(14) 0.0188(16) -0.0167(14)
C4 0.101(2) 0.0523(15) 0.0600(16) 0.0102(12) 0.0113(15) -0.0080(15)
C5 0.0839(18) 0.0509(13) 0.0479(13) 0.0067(11) -0.0024(12) -0.0058(12)
C6 0.0634(14) 0.0403(11) 0.0391(11) -0.0006(9) 0.0008(10) -0.0010(10)
C7 0.0541(12) 0.0427(11) 0.0350(11) -0.0010(9) -0.0056(9) 0.0001(10)
C8 0.0496(12) 0.0432(11) 0.0348(11) 0.0012(9) -0.0045(9) 0.0002(9)
C9 0.0478(12) 0.0573(13) 0.0373(11) 0.0048(10) -0.0052(9) 0.0018(10)
C10 0.0438(12) 0.0720(15) 0.0462(12) 0.0028(11) -0.0080(10) -0.0037(11)
C11 0.0474(12) 0.0575(13) 0.0458(12) 0.0027(10) -0.0002(10) -0.0052(10)
C12 0.0452(12) 0.0471(12) 0.0370(11) 0.0055(9) -0.0033(9) 0.0022(9)
C13 0.0457(12) 0.0495(12) 0.0383(11) 0.0039(9) -0.0086(9) -0.0024(9)
C14 0.0412(11) 0.0441(11) 0.0390(11) 0.0071(9) -0.0051(9) -0.0065(9)
C15 0.0615(14) 0.0513(13) 0.0526(14) -0.0013(11) 0.0014(11) -0.0103(11)
C16 0.0612(15) 0.098(2) 0.0537(15) -0.0142(14) 0.0066(12) -0.0127(14)
C17 0.0645(17) 0.131(3) 0.0439(14) 0.0191(16) -0.0102(12) -0.0505(18)
C18 0.0786(18) 0.0738(18) 0.0723(18) 0.0341(15) -0.0330(15) -0.0434(16)
C19 0.0593(14) 0.0432(12) 0.0634(14) 0.0099(11) -0.0168(11) -0.0069(10)
C20 0.0442(11) 0.0381(11) 0.0433(11) 0.0083(9) -0.0065(9) -0.0068(9)
C21 0.0542(13) 0.0575(13) 0.0460(12) 0.0133(10) -0.0087(10) -0.0179(11)
C22 0.0614(15) 0.0751(16) 0.0680(16) 0.0295(13) -0.0300(13) -0.0320(13)
C23 0.0426(13) 0.0722(16) 0.0900(19) 0.0288(14) -0.0160(13) -0.0170(12)
C24 0.0454(13) 0.0590(14) 0.0678(15) 0.0086(12) 0.0008(11) -0.0064(11)
C25 0.0491(13) 0.0522(12) 0.0456(12) 0.0048(10) -0.0054(10) -0.0046(10)
N1 0.0604(11) 0.0474(10) 0.0382(9) 0.0042(8) -0.0083(8) -0.0016(9)
N2 0.0425(10) 0.0600(11) 0.0440(10) 0.0181(8) -0.0009(8) 0.0023(8)
O1 0.0627(10) 0.0871(12) 0.0547(10) 0.0254(9) -0.0224(8) -0.0061(9)
S1 0.0576(4) 0.0567(4) 0.0563(4) 0.0116(3) -0.0132(3) -0.0061(3)

loop_
_atom_type_symbol
_atom_type_description
_atom_type_scat_dispersion_real
_atom_type_scat_dispersion_imag
_atom_type_scat_source
C C 0.0033 0.0016 'International Tables Vol C Tables 4.2.6.8 and 6.1.1.4'
H H 0.0000 0.0000 'International Tables Vol C Tables 4.2.6.8 and 6.1.1.4'
N N 0.0061 0.0033 'International Tables Vol C Tables 4.2.6.8 and 6.1.1.4'
O O 0.0106 0.0060 'International Tables Vol C Tables 4.2.6.8 and 6.1.1.4'
S S 0.1246 0.1234 'International Tables Vol C Tables 4.2.6.8 and 6.1.1.4'

loop_
_geom_angle_atom_site_label_1
_geom_angle_atom_site_label_2
_geom_angle_atom_site_label_3
_geom_angle
_geom_angle_site_symmetry_1
_geom_angle_site_symmetry_3
_geom_angle_publ_flag
C2 C1 C6 121.3(2) . . ?
C2 C1 S1 129.07(19) . . ?
C6 C1 S1 109.65(16) . . ?
C3 C2 C1 117.8(2) . . ?
C3 C2 H2 121.1 . . ?
C1 C2 H2 121.1 . . ?
C4 C3 C2 120.9(2) . . ?
C4 C3 H3 119.6 . . ?
C2 C3 H3 119.6 . . ?
C5 C4 C3 121.8(2) . . ?
C5 C4 H4 119.1 . . ?
C3 C4 H4 119.1 . . ?
C4 C5 C6 118.4(2) . . ?
C4 C5 H5 120.8 . . ?
C6 C5 H5 120.8 . . ?
N1 C6 C1 114.90(17) . . ?
N1 C6 C5 125.3(2) . . ?
C1 C6 C5 119.8(2) . . ?
N1 C7 C8 122.77(18) . . ?
N1 C7 S1 115.28(15) . . ?
C8 C7 S1 121.92(13) . . ?
C9 C8 C13 118.33(18) . . ?
C9 C8 C7 120.78(16) . . ?
C13 C8 C7 120.85(17) . . ?
O1 C9 C10 118.07(18) . . ?
O1 C9 C8 122.41(18) . . ?
C10 C9 C8 119.51(17) . . ?
C11 C10 C9 120.9(2) . . ?
C11 C10 H10 119.6 . . ?
C9 C10 H10 119.6 . . ?
C10 C11 C12 120.9(2) . . ?
C10 C11 H11 119.5 . . ?
C12 C11 H11 119.5 . . ?
C13 C12 C11 118.25(17) . . ?
C13 C12 N2 122.08(17) . . ?
C11 C12 N2 119.67(18) . . ?
C12 C13 C8 121.93(18) . . ?
C12 C13 H13 119.0 . . ?
C8 C13 H13 119.0 . . ?
C15 C14 C19 119.22(19) . . ?
C15 C14 N2 120.94(17) . . ?
C19 C14 N2 119.84(19) . . ?
C14 C15 C16 120.5(2) . . ?
C14 C15 H15 119.8 . . ?
C16 C15 H15 119.8 . . ?
C17 C16 C15 120.1(3) . . ?
C17 C16 H16 119.9 . . ?
C15 C16 H16 119.9 . . ?
C16 C17 C18 120.0(2) . . ?
C16 C17 H17 120.0 . . ?
C18 C17 H17 120.0 . . ?
C17 C18 C19 120.1(2) . . ?
C17 C18 H18 120.0 . . ?
C19 C18 H18 120.0 . . ?
C18 C19 C14 120.1(2) . . ?
C18 C19 H19 120.0 . . ?
C14 C19 H19 120.0 . . ?
C25 C20 C21 118.35(18) . . ?
C25 C20 N2 121.57(17) . . ?
C21 C20 N2 120.08(18) . . ?
C22 C21 C20 119.9(2) . . ?
C22 C21 H21 120.1 . . ?
C20 C21 H21 120.1 . . ?
C23 C22 C21 121.5(2) . . ?
C23 C22 H22 119.2 . . ?
C21 C22 H22 119.2 . . ?
C22 C23 C24 118.7(2) . . ?
C22 C23 H23 120.6 . . ?
C24 C23 H23 120.6 . . ?
C23 C24 C25 120.7(2) . . ?
C23 C24 H24 119.7 . . ?
C25 C24 H24 119.7 . . ?
C24 C25 C20 120.80(19) . . ?
C24 C25 H25 119.6 . . ?
C20 C25 H25 119.6 . . ?
C7 N1 C6 110.80(17) . . ?
C20 N2 C12 121.97(16) . . ?
C20 N2 C14 119.27(14) . . ?
C12 N2 C14 118.51(15) . . ?
C9 O1 H1 109.5 . . ?
C1 S1 C7 89.37(10) . . ?

loop_
_geom_bond_atom_site_label_1
_geom_bond_atom_site_label_2
_geom_bond_distance
_geom_bond_site_symmetry_2
_geom_bond_publ_flag
C1 C2 1.391(3) . ?
C1 C6 1.394(3) . ?
C1 S1 1.730(2) . ?
C2 C3 1.383(3) . ?
C2 H2 0.9300 . ?
C3 C4 1.379(3) . ?
C3 H3 0.9300 . ?
C4 C5 1.367(3) . ?
C4 H4 0.9300 . ?
C5 C6 1.396(3) . ?
C5 H5 0.9300 . ?
C6 N1 1.391(3) . ?
C7 N1 1.308(2) . ?
C7 C8 1.458(3) . ?
C7 S1 1.743(2) . ?
C8 C9 1.401(3) . ?
C8 C13 1.404(2) . ?
C9 O1 1.361(2) . ?
C9 C10 1.379(3) . ?
C10 C11 1.378(3) . ?
C10 H10 0.9300 . ?
C11 C12 1.389(3) . ?
C11 H11 0.9300 . ?
C12 C13 1.376(3) . ?
C12 N2 1.423(2) . ?
C13 H13 0.9300 . ?
C14 C15 1.369(3) . ?
C14 C19 1.384(3) . ?
C14 N2 1.426(2) . ?
C15 C16 1.376(3) . ?
C15 H15 0.9300 . ?
C16 C17 1.367(4) . ?
C16 H16 0.9300 . ?
C17 C18 1.369(4) . ?
C17 H17 0.9300 . ?
C18 C19 1.376(3) . ?
C18 H18 0.9300 . ?
C19 H19 0.9300 . ?
C20 C25 1.383(3) . ?
C20 C21 1.392(3) . ?
C20 N2 1.413(2) . ?
C21 C22 1.379(3) . ?
C21 H21 0.9300 . ?
C22 C23 1.366(3) . ?
C22 H22 0.9300 . ?
C23 C24 1.376(3) . ?
C23 H23 0.9300 . ?
C24 C25 1.376(3) . ?
C24 H24 0.9300 . ?
C25 H25 0.9300 . ?
O1 H1 0.8200 . ?

loop_
_cod_related_entry_id
_cod_related_entry_database
_cod_related_entry_code
1 ChemSpider 30653741
